data_9009257
loop_
_publ_author_name
'Hawthorne, F. C.'
'Groat, L. A.'
'Raudsepp, M.'
'Ercit, T. S.'

_publ_section_title
;
 Kieserite, Mg(SO4)(H2O), a titanite-group mineral
;
_journal_name_full 'Neues Jahrbuch fur Mineralogie, Abhandlungen'
_journal_page_first 121
_journal_page_last 132
_journal_volume 157
_journal_year 1987
_chemical_compound_source 'Wathlingen, Hanover, Germany'
_chemical_formula_sum 'H2 Mg O5 S'
_chemical_name_mineral Kieserite
_space_group_IT_number 15
_symmetry_space_group_name_Hall '-C 2yc'
_symmetry_space_group_name_H-M 'C 1 2/c 1'
_cell_angle_alpha 90
_cell_angle_beta 117.70
_cell_angle_gamma 90
_cell_formula_units_Z 4
_cell_length_a 6.891
_cell_length_b 7.624
_cell_length_c 7.645
_cell_volume 355.614
_database_code_amcsd 0014714
_exptl_crystal_density_diffrn 2.585
_cod_depositor_comments
;
       Z value inserted to be consistent with given formula.
     Water oxygen renamed so it is considered as oxygen.
                           miguel.
;
_cod_original_formula_sum 'Mg S O5 H2'
_cod_database_code 9009257

loop_
_space_group_symop_operation_xyz
x,y,z
1/2+x,1/2+y,z
x,-y,1/2+z
1/2+x,1/2-y,1/2+z
-x,y,1/2-z
1/2-x,1/2+y,1/2-z
-x,-y,-z
1/2-x,1/2-y,-z

loop_
_atom_site_aniso_label
_atom_site_aniso_U_11
_atom_site_aniso_U_22
_atom_site_aniso_U_33
_atom_site_aniso_U_12
_atom_site_aniso_U_13
_atom_site_aniso_U_23
Mg 0.00810 0.00980 0.01010 -0.00050 0.00380 0.00040
S 0.00590 0.00770 0.00920 0.00000 0.00290 0.00000
O1 0.00930 0.01560 0.01710 0.00370 0.00460 0.00650
O2 0.01210 0.01250 0.01670 0.00120 0.00920 0.00430
Ow3 0.01000 0.01360 0.01190 0.00000 0.00470 0.00000

loop_
_atom_site_label
_atom_site_fract_x
_atom_site_fract_y
_atom_site_fract_z
_atom_site_U_iso_or_equiv
_atom_site_type_symbol
_atom_site_attached_hydrogens
Mg 0.00000 0.50000 0.00000 0.00950 Mg 0
S 0.00000 0.15490 0.25000 0.00790 S 0
O1 0.17610 0.04470 0.39430 0.01460 O 0
O2 0.09160 0.26760 0.14910 0.01280 O 0
Ow3 0.00000 0.63530 0.25000 0.01200 O 0
H 0.12000 0.69300 0.29600 0.01000 H 0

loop_
_cod_changelog_entry_id
_cod_changelog_entry_author
_cod_changelog_entry_date
_cod_changelog_entry_text
1
;cod-tools version 3.8.0
Id: cif_guess_AMCSD_atom_types 9581 2023-05-17 12:35:41Z saulius
;
2023-05-18T08:42:36+03:00
;Derived atom types and hydrogen counts
from atom names that follow the AMCSD naming convention
(Wat == water, O-H == hydroxyl).
;

loop_
_cod_related_entry_id
_cod_related_entry_database
_cod_related_entry_code
1 AMCSD 0014714
